data_4115084
loop_
_publ_author_name
'Dewain K. Garner'
'Sarah B. Fitch'
'Lenore H. McAlexander'
'Lisa M. Bezold'
'Atta M. Arif'
'Lisa M. Berreau'

_publ_section_title
;
 Mononuclear Nitrogen/Sulfur-Ligated Zinc Methoxide and Hydroxide
 Complexes: Investigating Ligand Effects on the Hydrolytic Stability of
 Zinc Alkoxide Species
;
_journal_name_full 'Journal of the American Chemical Society'
_journal_page_first 9970
_journal_page_last 9971
_journal_paper_doi 10.1021/ja0271274
_journal_volume 124
_journal_year 2002
_chemical_formula_sum 'C26 H44 Cl N5 O5 S Zn'
_chemical_formula_weight 639.54
_chemical_name_systematic
;
 ?
;
_space_group_IT_number 14
_symmetry_cell_setting monoclinic
_symmetry_space_group_name_Hall '-P 2yn'
_symmetry_space_group_name_H-M 'P 1 21/n 1'
_atom_sites_solution_hydrogens geom
_atom_sites_solution_primary direct
_atom_sites_solution_secondary difmap
_audit_creation_method SHELXL-97
_cell_angle_alpha 90.00
_cell_angle_beta 103.7095(7)
_cell_angle_gamma 90.00
_cell_formula_units_Z 4
_cell_length_a 10.4150(2)
_cell_length_b 14.4189(3)
_cell_length_c 21.0052(4)
_cell_measurement_reflns_used 6390
_cell_measurement_temperature 150(1)
_cell_measurement_theta_max 27.485
_cell_measurement_theta_min 1.018
_cell_volume 3064.54(10)
_computing_cell_refinement DENZO-SMN
_computing_data_collection 'Nonius COLLECT'
_computing_data_reduction DENZO-SMN
_computing_molecular_graphics 'WinGX, Ortep3'
_computing_structure_refinement 'SHELXL-97 (Sheldrick, 1997)'
_computing_structure_solution SIR97
_diffrn_ambient_temperature 150(1)
_diffrn_measured_fraction_theta_full 0.988
_diffrn_measured_fraction_theta_max 0.988
_diffrn_measurement_device_type 'Nonius KappaCCD Diffractometer'
_diffrn_measurement_method 'Phi plus Omega scan'
_diffrn_radiation_monochromator graphite
_diffrn_radiation_source 'fine-focus sealed tube'
_diffrn_radiation_type MoK\a
_diffrn_radiation_wavelength 0.71073
_diffrn_reflns_av_R_equivalents 0.0290
_diffrn_reflns_av_sigmaI/netI 0.0638
_diffrn_reflns_limit_h_max 13
_diffrn_reflns_limit_h_min -13
_diffrn_reflns_limit_k_max 16
_diffrn_reflns_limit_k_min -18
_diffrn_reflns_limit_l_max 27
_diffrn_reflns_limit_l_min -27
_diffrn_reflns_number 12158
_diffrn_reflns_theta_full 27.51
_diffrn_reflns_theta_max 27.51
_diffrn_reflns_theta_min 3.31
_diffrn_standards_decay_% <2.0
_exptl_absorpt_coefficient_mu 0.999
_exptl_absorpt_correction_T_max 0.9067
_exptl_absorpt_correction_T_min 0.7882
_exptl_absorpt_correction_type multi-scan
_exptl_absorpt_process_details 'DENZO-SMN (Otwinowski & Minor, 1997)'
_exptl_crystal_colour yellow
_exptl_crystal_density_diffrn 1.386
_exptl_crystal_description prism
_exptl_crystal_F_000 1352
_exptl_crystal_size_max 0.25
_exptl_crystal_size_mid 0.23
_exptl_crystal_size_min 0.10
_refine_diff_density_max 0.844
_refine_diff_density_min -0.585
_refine_diff_density_rms 0.072
_refine_ls_extinction_coef 0.0102(10)
_refine_ls_extinction_expression Fc^*^=kFc[1+0.001xFc^2^\l^3^/sin(2\q)]^-1/4^
_refine_ls_extinction_method SHELXL
_refine_ls_goodness_of_fit_ref 1.031
_refine_ls_hydrogen_treatment mixed
_refine_ls_matrix_type full
_refine_ls_number_parameters 499
_refine_ls_number_reflns 6971
_refine_ls_number_restraints 0
_refine_ls_restrained_S_all 1.031
_refine_ls_R_factor_all 0.0617
_refine_ls_R_factor_gt 0.0459
_refine_ls_shift/su_max 0.000
_refine_ls_shift/su_mean 0.000
_refine_ls_structure_factor_coef Fsqd
_refine_ls_weighting_details 'calc w=1/[\s^2^(Fo^2^)+(0.0491P)^2^+2.2159P] where P=(Fo^2^+2Fc^2^)/3'
_refine_ls_weighting_scheme calc
_refine_ls_wR_factor_gt 0.1142
_refine_ls_wR_factor_ref 0.1245
_reflns_number_gt 5562
_reflns_number_total 6971
_reflns_threshold_expression >2sigma(I)
_cod_data_source_file ja0271274_s1_2.cif
_cod_data_source_block usu059
_cod_original_sg_symbol_H-M 'P 21/n'
_cod_database_code 4115084

loop_
_symmetry_equiv_pos_as_xyz
'x, y, z'
'-x+1/2, y+1/2, -z+1/2'
'-x, -y, -z'
'x-1/2, -y-1/2, z-1/2'

loop_
_atom_site_label
_atom_site_type_symbol
_atom_site_fract_x
_atom_site_fract_y
_atom_site_fract_z
_atom_site_U_iso_or_equiv
_atom_site_adp_type
_atom_site_occupancy
_atom_site_symmetry_multiplicity
_atom_site_calc_flag
_atom_site_refinement_flags
Zn1 Zn -0.03438(3) 0.19693(2) 0.014802(14) 0.02904(12) Uani 1 1 d .
Cl1 Cl 0.45331(7) 0.08770(5) 0.14490(4) 0.04307(19) Uani 1 1 d .
S1 S 0.01469(7) 0.04465(5) 0.07582(3) 0.03528(17) Uani 1 1 d .
O1 O 0.1473(2) 0.22139(15) 0.01471(10) 0.0363(4) Uani 1 1 d .
O2 O 0.3543(3) 0.08572(18) 0.08556(14) 0.0849(10) Uani 1 1 d .
O3 O 0.5408(2) 0.01144(17) 0.14660(13) 0.0616(7) Uani 1 1 d .
O4 O 0.3958(3) 0.0776(2) 0.20046(16) 0.0850(9) Uani 1 1 d .
O5 O 0.5236(3) 0.17364(18) 0.14979(16) 0.0731(8) Uani 1 1 d .
N1 N -0.2373(2) 0.16138(15) 0.01840(11) 0.0315(5) Uani 1 1 d .
N2 N -0.1286(2) 0.21283(14) -0.08345(11) 0.0299(4) Uani 1 1 d .
N3 N 0.0489(2) 0.28543(17) -0.11019(12) 0.0348(5) Uani 1 1 d .
N4 N -0.0699(2) 0.30308(14) 0.07751(11) 0.0329(5) Uani 1 1 d .
N5 N 0.1444(3) 0.3550(2) 0.10626(13) 0.0497(7) Uani 1 1 d .
C1 C 0.0933(5) 0.0267(3) 0.21169(17) 0.0622(10) Uani 1 1 d .
C2 C 0.0673(3) 0.0967(2) 0.15665(14) 0.0413(7) Uani 1 1 d .
C3 C -0.1544(3) 0.01150(19) 0.07190(15) 0.0374(6) Uani 1 1 d .
C4 C -0.2475(3) 0.0923(2) 0.06912(14) 0.0364(6) Uani 1 1 d .
C5 C -0.3010(3) 0.1278(2) -0.04760(13) 0.0353(6) Uani 1 1 d .
C6 C -0.2533(2) 0.17924(18) -0.10066(13) 0.0324(5) Uani 1 1 d .
C7 C -0.3319(3) 0.1854(2) -0.16303(14) 0.0377(6) Uani 1 1 d .
C8 C -0.2790(3) 0.2285(2) -0.21048(14) 0.0393(6) Uani 1 1 d .
C9 C -0.1535(3) 0.2632(2) -0.19509(14) 0.0374(6) Uani 1 1 d .
C10 C -0.0759(2) 0.25424(18) -0.13004(12) 0.0311(5) Uani 1 1 d .
C11 C 0.1263(3) 0.3292(2) -0.15147(14) 0.0354(6) Uani 1 1 d .
C12 C 0.2256(3) 0.2652(2) -0.17248(14) 0.0384(6) Uani 1 1 d .
C13 C 0.3258(4) 0.2286(3) -0.11210(19) 0.0548(9) Uani 1 1 d .
C14 C 0.2979(4) 0.3213(3) -0.21501(18) 0.0530(8) Uani 1 1 d .
C15 C 0.1532(4) 0.1839(2) -0.21205(18) 0.0481(7) Uani 1 1 d .
C16 C -0.2938(3) 0.2508(2) 0.03298(15) 0.0370(6) Uani 1 1 d .
C17 C -0.1959(3) 0.30496(18) 0.08468(14) 0.0362(6) Uani 1 1 d .
C18 C -0.2343(3) 0.3571(2) 0.13174(16) 0.0461(7) Uani 1 1 d .
C19 C -0.1385(4) 0.4114(2) 0.17275(16) 0.0506(8) Uani 1 1 d .
C20 C -0.0130(4) 0.4135(2) 0.16560(15) 0.0463(7) Uani 1 1 d .
C21 C 0.0225(3) 0.35841(19) 0.11646(13) 0.0385(6) Uani 1 1 d .
C22 C 0.2485(4) 0.4221(3) 0.13108(16) 0.0665(11) Uani 1 1 d .
H22A H 0.3206 0.3911 0.1633 0.080 Uiso 1 1 calc R
H22B H 0.2127 0.4719 0.1544 0.080 Uiso 1 1 calc R
C23 C 0.3052(3) 0.4653(2) 0.07844(14) 0.0413(6) Uani 1 1 d .
C24 C 0.3794(5) 0.3888(4) 0.0510(3) 0.115(2) Uani 1 1 d .
H24A H 0.4449 0.3603 0.0870 0.172 Uiso 1 1 calc R
H24B H 0.4241 0.4157 0.0193 0.172 Uiso 1 1 calc R
H24C H 0.3164 0.3415 0.0294 0.172 Uiso 1 1 calc R
C25 C 0.2019(6) 0.5034(4) 0.0230(3) 0.126(2) Uani 1 1 d .
H25A H 0.1429 0.4533 0.0024 0.190 Uiso 1 1 calc R
H25B H 0.2442 0.5312 -0.0095 0.190 Uiso 1 1 calc R
H25C H 0.1507 0.5509 0.0395 0.190 Uiso 1 1 calc R
C26 C 0.4061(5) 0.5390(3) 0.1087(2) 0.0628(10) Uani 1 1 d .
H1A H 0.157(5) -0.025(3) 0.204(2) 0.090(15) Uiso 1 1 d .
H1B H 0.008(4) -0.003(3) 0.216(2) 0.077(12) Uiso 1 1 d .
H1C H 0.129(4) 0.059(3) 0.254(2) 0.060(10) Uiso 1 1 d .
H1O H 0.199(3) 0.188(2) 0.0282(17) 0.039(10) Uiso 1 1 d .
H2A H 0.153(3) 0.127(2) 0.1554(16) 0.046(9) Uiso 1 1 d .
H2B H 0.002(3) 0.140(2) 0.1571(16) 0.046(9) Uiso 1 1 d .
H3A H -0.159(3) -0.023(2) 0.1073(16) 0.041(8) Uiso 1 1 d .
H3B H -0.177(3) -0.026(2) 0.0359(15) 0.037(8) Uiso 1 1 d .
H3N H 0.084(3) 0.269(2) -0.0759(17) 0.039(9) Uiso 1 1 d .
H4A H -0.227(3) 0.124(2) 0.1103(15) 0.035(7) Uiso 1 1 d .
H4B H -0.330(4) 0.074(2) 0.0615(17) 0.050(9) Uiso 1 1 d .
H5A H -0.397(3) 0.135(2) -0.0533(15) 0.045(8) Uiso 1 1 d .
H5B H -0.282(3) 0.065(2) -0.0492(15) 0.037(8) Uiso 1 1 d .
H5N H 0.156(3) 0.318(2) 0.0815(18) 0.041(9) Uiso 1 1 d .
H8 H -0.118(3) 0.292(2) -0.2232(16) 0.037(8) Uiso 1 1 d .
H9 H -0.326(3) 0.229(2) -0.2529(16) 0.041(8) Uiso 1 1 d .
H10 H -0.413(3) 0.163(2) -0.1758(17) 0.048(9) Uiso 1 1 d .
H11A H 0.176(3) 0.381(2) -0.1254(15) 0.039(8) Uiso 1 1 d .
H11B H 0.067(3) 0.355(2) -0.1897(16) 0.038(8) Uiso 1 1 d .
H13A H 0.381(4) 0.190(3) -0.1226(19) 0.059(11) Uiso 1 1 d .
H13B H 0.285(4) 0.201(2) -0.082(2) 0.059(11) Uiso 1 1 d .
H13C H 0.377(4) 0.280(2) -0.0852(18) 0.050(9) Uiso 1 1 d .
H14A H 0.239(3) 0.345(2) -0.2547(17) 0.043(8) Uiso 1 1 d .
H14B H 0.343(4) 0.374(3) -0.190(2) 0.064(11) Uiso 1 1 d .
H14C H 0.363(4) 0.281(3) -0.232(2) 0.073(12) Uiso 1 1 d .
H15A H 0.097(3) 0.151(2) -0.1880(18) 0.052(9) Uiso 1 1 d .
H15B H 0.212(3) 0.143(2) -0.2244(16) 0.045(9) Uiso 1 1 d .
H15C H 0.103(3) 0.203(2) -0.2545(19) 0.049(9) Uiso 1 1 d .
H16A H -0.314(3) 0.287(2) -0.0067(17) 0.040(8) Uiso 1 1 d .
H16B H -0.378(3) 0.240(2) 0.0458(16) 0.050(9) Uiso 1 1 d .
H18 H -0.323(4) 0.352(2) 0.1345(18) 0.056(10) Uiso 1 1 d .
H19 H -0.163(4) 0.444(3) 0.205(2) 0.067(11) Uiso 1 1 d .
H20 H 0.051(4) 0.448(3) 0.1916(19) 0.059(10) Uiso 1 1 d .
H26A H 0.453(5) 0.567(3) 0.075(2) 0.090(14) Uiso 1 1 d .
H26B H 0.352(6) 0.598(4) 0.122(3) 0.124(19) Uiso 1 1 d .
H26C H 0.464(4) 0.514(3) 0.146(2) 0.062(11) Uiso 1 1 d .

loop_
_atom_site_aniso_label
_atom_site_aniso_U_11
_atom_site_aniso_U_22
_atom_site_aniso_U_33
_atom_site_aniso_U_23
_atom_site_aniso_U_13
_atom_site_aniso_U_12
Zn1 0.02831(18) 0.03148(19) 0.02601(17) 0.00141(11) 0.00380(11) -0.00227(11)
Cl1 0.0369(4) 0.0461(4) 0.0455(4) -0.0116(3) 0.0084(3) -0.0028(3)
S1 0.0392(4) 0.0335(3) 0.0310(3) 0.0013(3) 0.0041(3) 0.0022(3)
O1 0.0291(10) 0.0426(11) 0.0343(10) 0.0052(9) 0.0017(8) -0.0025(9)
O2 0.099(2) 0.0578(16) 0.0690(18) -0.0157(13) -0.0377(16) 0.0149(15)
O3 0.0548(13) 0.0533(14) 0.0824(18) 0.0178(13) 0.0277(13) 0.0116(11)
O4 0.092(2) 0.096(2) 0.082(2) -0.0171(17) 0.0517(18) -0.0012(17)
O5 0.0637(16) 0.0468(13) 0.100(2) -0.0023(14) 0.0010(15) -0.0140(12)
N1 0.0301(11) 0.0312(11) 0.0328(11) 0.0041(9) 0.0069(9) 0.0000(9)
N2 0.0281(10) 0.0311(11) 0.0298(11) 0.0009(8) 0.0058(9) -0.0015(8)
N3 0.0294(11) 0.0436(13) 0.0301(12) 0.0065(10) 0.0046(10) -0.0040(10)
N4 0.0406(12) 0.0288(11) 0.0300(11) 0.0034(8) 0.0097(9) -0.0025(9)
N5 0.0574(16) 0.0550(16) 0.0390(14) -0.0162(13) 0.0159(12) -0.0278(14)
C1 0.087(3) 0.057(2) 0.0336(17) 0.0086(15) -0.0041(17) -0.011(2)
C2 0.0474(17) 0.0404(16) 0.0322(14) 0.0030(12) 0.0016(12) -0.0025(14)
C3 0.0483(16) 0.0307(13) 0.0323(14) 0.0036(12) 0.0075(12) -0.0072(12)
C4 0.0365(15) 0.0385(15) 0.0354(15) 0.0063(11) 0.0109(12) -0.0066(12)
C5 0.0291(13) 0.0409(15) 0.0338(14) 0.0032(11) 0.0030(10) -0.0062(12)
C6 0.0294(12) 0.0341(13) 0.0330(13) 0.0026(10) 0.0059(10) 0.0021(10)
C7 0.0304(14) 0.0453(16) 0.0340(14) 0.0036(12) 0.0006(11) -0.0018(12)
C8 0.0343(14) 0.0486(16) 0.0302(14) 0.0043(12) -0.0020(11) 0.0012(12)
C9 0.0371(14) 0.0446(16) 0.0294(13) 0.0081(12) 0.0057(11) -0.0010(12)
C10 0.0287(12) 0.0335(13) 0.0309(13) 0.0019(10) 0.0063(10) 0.0008(10)
C11 0.0342(14) 0.0374(14) 0.0344(14) 0.0049(12) 0.0077(11) -0.0063(12)
C12 0.0346(14) 0.0479(16) 0.0332(14) 0.0054(12) 0.0091(11) -0.0021(12)
C13 0.0400(17) 0.078(3) 0.0466(19) 0.0125(19) 0.0110(15) 0.0139(18)
C14 0.0436(18) 0.076(2) 0.0412(18) 0.0065(17) 0.0145(15) -0.0141(17)
C15 0.058(2) 0.0444(17) 0.0447(18) -0.0013(14) 0.0186(16) -0.0002(15)
C16 0.0334(14) 0.0366(15) 0.0417(16) 0.0050(12) 0.0104(12) 0.0050(11)
C17 0.0445(15) 0.0278(13) 0.0371(14) 0.0067(10) 0.0116(12) 0.0025(11)
C18 0.0551(19) 0.0419(16) 0.0453(17) 0.0027(13) 0.0199(15) 0.0062(14)
C19 0.079(2) 0.0361(16) 0.0415(17) -0.0022(13) 0.0247(17) 0.0024(16)
C20 0.071(2) 0.0360(15) 0.0337(15) -0.0022(12) 0.0147(15) -0.0097(15)
C21 0.0534(17) 0.0317(13) 0.0302(13) 0.0006(11) 0.0095(12) -0.0105(12)
C22 0.076(2) 0.087(3) 0.0360(17) -0.0111(17) 0.0116(16) -0.051(2)
C23 0.0453(16) 0.0411(15) 0.0356(15) -0.0011(12) 0.0062(12) -0.0117(13)
C24 0.098(4) 0.094(4) 0.183(6) -0.074(4) 0.095(4) -0.052(3)
C25 0.127(4) 0.097(4) 0.116(4) 0.060(3) -0.049(3) -0.046(4)
C26 0.075(3) 0.062(2) 0.054(2) -0.0109(18) 0.021(2) -0.037(2)

loop_
_atom_type_symbol
_atom_type_description
_atom_type_scat_dispersion_real
_atom_type_scat_dispersion_imag
_atom_type_scat_source
C C 0.0033 0.0016 'International Tables Vol C Tables 4.2.6.8 and 6.1.1.4'
H H 0.0000 0.0000 'International Tables Vol C Tables 4.2.6.8 and 6.1.1.4'
N N 0.0061 0.0033 'International Tables Vol C Tables 4.2.6.8 and 6.1.1.4'
O O 0.0106 0.0060 'International Tables Vol C Tables 4.2.6.8 and 6.1.1.4'
S S 0.1246 0.1234 'International Tables Vol C Tables 4.2.6.8 and 6.1.1.4'
Cl Cl 0.1484 0.1585 'International Tables Vol C Tables 4.2.6.8 and 6.1.1.4'
Zn Zn 0.2839 1.4301 'International Tables Vol C Tables 4.2.6.8 and 6.1.1.4'

loop_
_geom_angle_atom_site_label_1
_geom_angle_atom_site_label_2
_geom_angle_atom_site_label_3
_geom_angle
O1 Zn1 N2 102.22(8)
O1 Zn1 N4 100.71(9)
N2 Zn1 N4 115.41(8)
O1 Zn1 N1 176.49(9)
N2 Zn1 N1 80.10(8)
N4 Zn1 N1 80.49(8)
O1 Zn1 S1 94.52(7)
N2 Zn1 S1 126.13(6)
N4 Zn1 S1 110.94(6)
N1 Zn1 S1 81.98(6)
O2 Cl1 O3 109.55(17)
O2 Cl1 O5 109.51(18)
O3 Cl1 O5 110.71(16)
O2 Cl1 O4 110.8(2)
O3 Cl1 O4 106.77(18)
O5 Cl1 O4 109.47(19)
C3 S1 C2 103.08(15)
C3 S1 Zn1 97.39(9)
C2 S1 Zn1 95.42(10)
Zn1 O1 H1O 121(3)
C5 N1 C16 111.7(2)
C5 N1 C4 111.3(2)
C16 N1 C4 109.7(2)
C5 N1 Zn1 105.54(15)
C16 N1 Zn1 103.70(16)
C4 N1 Zn1 114.59(16)
C6 N2 C10 119.2(2)
C6 N2 Zn1 115.05(17)
C10 N2 Zn1 125.75(17)
C10 N3 C11 126.1(2)
C10 N3 H3N 114(2)
C11 N3 H3N 119(2)
C17 N4 C21 119.1(2)
C17 N4 Zn1 113.69(18)
C21 N4 Zn1 126.57(19)
C21 N5 C22 124.9(3)
C21 N5 H5N 116(3)
C22 N5 H5N 118(3)
C2 C1 H1A 112(3)
C2 C1 H1B 110(2)
H1A C1 H1B 109(3)
C2 C1 H1C 110(2)
H1A C1 H1C 111(3)
H1B C1 H1C 106(3)
C1 C2 S1 113.5(2)
C1 C2 H2A 108.3(19)
S1 C2 H2A 103.3(19)
C1 C2 H2B 116(2)
S1 C2 H2B 103(2)
H2A C2 H2B 111(3)
C4 C3 S1 114.1(2)
C4 C3 H3A 107.3(19)
S1 C3 H3A 110.4(19)
C4 C3 H3B 113.0(19)
S1 C3 H3B 104.7(18)
H3A C3 H3B 107(3)
N1 C4 C3 113.1(2)
N1 C4 H4A 106.7(18)
C3 C4 H4A 109.2(18)
N1 C4 H4B 108(2)
C3 C4 H4B 112(2)
H4A C4 H4B 108(3)
N1 C5 C6 112.2(2)
N1 C5 H5A 107.4(19)
C6 C5 H5A 111.1(19)
N1 C5 H5B 107.6(19)
C6 C5 H5B 109.9(19)
H5A C5 H5B 108(3)
N2 C6 C7 123.3(2)
N2 C6 C5 116.1(2)
C7 C6 C5 120.5(2)
C6 C7 C8 117.6(3)
C6 C7 H10 125(2)
C8 C7 H10 117(2)
C9 C8 C7 120.8(3)
C9 C8 H9 119.9(19)
C7 C8 H9 119(2)
C8 C9 C10 119.3(3)
C8 C9 H8 123(2)
C10 C9 H8 117(2)
N3 C10 N2 116.5(2)
N3 C10 C9 123.8(2)
N2 C10 C9 119.7(2)
N3 C11 C12 114.7(2)
N3 C11 H11A 106.5(17)
C12 C11 H11A 108.6(17)
N3 C11 H11B 108.8(18)
C12 C11 H11B 109.8(18)
H11A C11 H11B 108(3)
C11 C12 C15 109.9(2)
C11 C12 C14 108.1(3)
C15 C12 C14 109.6(3)
C11 C12 C13 110.1(3)
C15 C12 C13 109.7(3)
C14 C12 C13 109.4(3)
C12 C13 H13A 112(3)
C12 C13 H13B 112(2)
H13A C13 H13B 110(3)
C12 C13 H13C 112(2)
H13A C13 H13C 108(3)
H13B C13 H13C 102(3)
C12 C14 H14A 113.1(19)
C12 C14 H14B 110(2)
H14A C14 H14B 108(3)
C12 C14 H14C 111(2)
H14A C14 H14C 104(3)
H14B C14 H14C 111(3)
C12 C15 H15A 112(2)
C12 C15 H15B 112(2)
H15A C15 H15B 110(3)
C12 C15 H15C 112(2)
H15A C15 H15C 111(3)
H15B C15 H15C 100(3)
N1 C16 C17 111.3(2)
N1 C16 H16A 108.2(18)
C17 C16 H16A 108.0(19)
N1 C16 H16B 110(2)
C17 C16 H16B 112(2)
H16A C16 H16B 107(3)
N4 C17 C18 123.0(3)
N4 C17 C16 114.5(2)
C18 C17 C16 122.3(3)
C17 C18 C19 117.6(3)
C17 C18 H18 117(2)
C19 C18 H18 125(2)
C20 C19 C18 120.9(3)
C20 C19 H19 121(3)
C18 C19 H19 118(3)
C19 C20 C21 119.6(3)
C19 C20 H20 122(2)
C21 C20 H20 118(2)
N5 C21 N4 116.4(3)
N5 C21 C20 123.9(3)
N4 C21 C20 119.7(3)
N5 C22 C23 113.6(3)
N5 C22 H22A 108.8
C23 C22 H22A 108.8
N5 C22 H22B 108.8
C23 C22 H22B 108.8
H22A C22 H22B 107.7
C25 C23 C22 113.0(4)
C25 C23 C26 111.5(3)
C22 C23 C26 109.5(3)
C25 C23 C24 107.8(4)
C22 C23 C24 107.3(3)
C26 C23 C24 107.4(3)
C23 C24 H24A 109.5
C23 C24 H24B 109.5
H24A C24 H24B 109.5
C23 C24 H24C 109.5
H24A C24 H24C 109.5
H24B C24 H24C 109.5
C23 C25 H25A 109.5
C23 C25 H25B 109.5
H25A C25 H25B 109.5
C23 C25 H25C 109.5
H25A C25 H25C 109.5
H25B C25 H25C 109.5
C23 C26 H26A 112(3)
C23 C26 H26B 108(3)
H26A C26 H26B 104(4)
C23 C26 H26C 109(2)
H26A C26 H26C 114(3)
H26B C26 H26C 110(4)

loop_
_geom_bond_atom_site_label_1
_geom_bond_atom_site_label_2
_geom_bond_distance
Zn1 O1 1.925(2)
Zn1 N2 2.077(2)
Zn1 N4 2.109(2)
Zn1 N1 2.193(2)
Zn1 S1 2.5327(7)
Cl1 O2 1.418(3)
Cl1 O3 1.423(2)
Cl1 O5 1.431(3)
Cl1 O4 1.440(3)
S1 C3 1.808(3)
S1 C2 1.818(3)
O1 H1O 0.73(3)
N1 C5 1.470(3)
N1 C16 1.480(4)
N1 C4 1.480(3)
N2 C6 1.353(3)
N2 C10 1.367(3)
N3 C10 1.345(3)
N3 C11 1.460(3)
N3 H3N 0.76(3)
N4 C17 1.355(4)
N4 C21 1.364(3)
N5 C21 1.337(4)
N5 C22 1.455(4)
N5 H5N 0.77(3)
C1 C2 1.510(4)
C1 H1A 1.03(5)
C1 H1B 1.01(4)
C1 H1C 1.00(4)
C2 H2A 1.00(3)
C2 H2B 0.92(3)
C3 C4 1.508(4)
C3 H3A 0.90(3)
C3 H3B 0.92(3)
C4 H4A 0.96(3)
C4 H4B 0.88(4)
C5 C6 1.517(4)
C5 H5A 0.98(3)
C5 H5B 0.92(3)
C6 C7 1.373(4)
C7 C8 1.394(4)
C7 H10 0.89(3)
C8 C9 1.365(4)
C8 H9 0.91(3)
C9 C10 1.419(4)
C9 H8 0.87(3)
C11 C12 1.527(4)
C11 H11A 1.00(3)
C11 H11B 0.97(3)
C12 C15 1.529(4)
C12 C14 1.529(4)
C12 C13 1.533(4)
C13 H13A 0.86(4)
C13 H13B 0.93(4)
C13 H13C 1.00(4)
C14 H14A 0.97(4)
C14 H14B 0.98(4)
C14 H14C 1.01(4)
C15 H15A 0.98(4)
C15 H15B 0.93(4)
C15 H15C 0.97(4)
C16 C17 1.517(4)
C16 H16A 0.97(3)
C16 H16B 0.98(3)
C17 C18 1.375(4)
C18 C19 1.394(5)
C18 H18 0.94(4)
C19 C20 1.352(5)
C19 H19 0.91(4)
C20 C21 1.420(4)
C20 H20 0.91(4)
C22 C23 1.506(4)
C22 H22A 0.9900
C22 H22B 0.9900
C23 C25 1.491(5)
C23 C26 1.524(4)
C23 C24 1.534(5)
C24 H24A 0.9800
C24 H24B 0.9800
C24 H24C 0.9800
C25 H25A 0.9800
C25 H25B 0.9800
C25 H25C 0.9800
C26 H26A 1.03(5)
C26 H26B 1.09(6)
C26 H26C 0.93(4)

loop_
_geom_hbond_atom_site_label_D
_geom_hbond_atom_site_label_H
_geom_hbond_atom_site_label_A
_geom_hbond_distance_DH
_geom_hbond_distance_HA
_geom_hbond_distance_DA
_geom_hbond_angle_DHA
O1 H1O O2 0.73(3) 2.31(4) 3.028(3) 171(4)
N3 H3N O1 0.76(3) 1.98(4) 2.741(3) 171(3)
N5 H5N O1 0.77(3) 1.96(4) 2.727(4) 169(4)

loop_
_geom_torsion_atom_site_label_1
_geom_torsion_atom_site_label_2
_geom_torsion_atom_site_label_3
_geom_torsion_atom_site_label_4
_geom_torsion
O1 Zn1 S1 C3 -175.35(11)
N2 Zn1 S1 C3 -66.65(12)
N4 Zn1 S1 C3 81.37(12)
N1 Zn1 S1 C3 4.82(11)
O1 Zn1 S1 C2 80.68(13)
N2 Zn1 S1 C2 -170.63(13)
N4 Zn1 S1 C2 -22.61(13)
N1 Zn1 S1 C2 -99.16(13)
O1 Zn1 N1 C5 -106.0(14)
N2 Zn1 N1 C5 25.61(16)
N4 Zn1 N1 C5 143.70(18)
S1 Zn1 N1 C5 -103.37(16)
O1 Zn1 N1 C16 136.4(14)
N2 Zn1 N1 C16 -91.97(17)
N4 Zn1 N1 C16 26.12(16)
S1 Zn1 N1 C16 139.05(16)
O1 Zn1 N1 C4 16.8(15)
N2 Zn1 N1 C4 148.44(19)
N4 Zn1 N1 C4 -93.47(19)
S1 Zn1 N1 C4 19.46(17)
O1 Zn1 N2 C6 165.57(18)
N4 Zn1 N2 C6 -86.17(19)
N1 Zn1 N2 C6 -11.75(18)
S1 Zn1 N2 C6 60.6(2)
O1 Zn1 N2 C10 -15.2(2)
N4 Zn1 N2 C10 93.1(2)
N1 Zn1 N2 C10 167.5(2)
S1 Zn1 N2 C10 -120.15(19)
O1 Zn1 N4 C17 177.46(18)
N2 Zn1 N4 C17 68.30(19)
N1 Zn1 N4 C17 -5.88(17)
S1 Zn1 N4 C17 -83.43(18)
O1 Zn1 N4 C21 -12.0(2)
N2 Zn1 N4 C21 -121.2(2)
N1 Zn1 N4 C21 164.6(2)
S1 Zn1 N4 C21 87.1(2)
C3 S1 C2 C1 74.7(3)
Zn1 S1 C2 C1 173.6(3)
C2 S1 C3 C4 68.4(2)
Zn1 S1 C3 C4 -28.9(2)
C5 N1 C4 C3 75.2(3)
C16 N1 C4 C3 -160.6(2)
Zn1 N1 C4 C3 -44.4(3)
S1 C3 C4 N1 49.9(3)
C16 N1 C5 C6 76.6(3)
C4 N1 C5 C6 -160.3(2)
Zn1 N1 C5 C6 -35.4(3)
C10 N2 C6 C7 -0.8(4)
Zn1 N2 C6 C7 178.5(2)
C10 N2 C6 C5 175.4(2)
Zn1 N2 C6 C5 -5.3(3)
N1 C5 C6 N2 29.1(3)
N1 C5 C6 C7 -154.5(3)
N2 C6 C7 C8 0.1(4)
C5 C6 C7 C8 -176.0(3)
C6 C7 C8 C9 -0.1(4)
C7 C8 C9 C10 0.7(5)
C11 N3 C10 N2 178.1(2)
C11 N3 C10 C9 -2.7(4)
C6 N2 C10 N3 -179.3(2)
Zn1 N2 C10 N3 1.5(3)
C6 N2 C10 C9 1.4(4)
Zn1 N2 C10 C9 -177.77(19)
C8 C9 C10 N3 179.4(3)
C8 C9 C10 N2 -1.4(4)
C10 N3 C11 C12 -100.4(3)
N3 C11 C12 C15 60.5(3)
N3 C11 C12 C14 -180.0(3)
N3 C11 C12 C13 -60.5(3)
C5 N1 C16 C17 -155.3(2)
C4 N1 C16 C17 80.7(3)
Zn1 N1 C16 C17 -42.1(2)
C21 N4 C17 C18 -3.2(4)
Zn1 N4 C17 C18 168.1(2)
C21 N4 C17 C16 172.1(2)
Zn1 N4 C17 C16 -16.6(3)
N1 C16 C17 N4 41.6(3)
N1 C16 C17 C18 -143.0(3)
N4 C17 C18 C19 1.3(4)
C16 C17 C18 C19 -173.7(3)
C17 C18 C19 C20 0.9(5)
C18 C19 C20 C21 -1.1(5)
C22 N5 C21 N4 165.2(3)
C22 N5 C21 C20 -16.4(5)
C17 N4 C21 N5 -178.7(3)
Zn1 N4 C21 N5 11.3(4)
C17 N4 C21 C20 2.9(4)
Zn1 N4 C21 C20 -167.2(2)
C19 C20 C21 N5 -179.1(3)
C19 C20 C21 N4 -0.8(4)
C21 N5 C22 C23 -124.5(4)
N5 C22 C23 C25 51.2(5)
N5 C22 C23 C26 176.1(4)
N5 C22 C23 C24 -67.6(5)
